data_1517923
loop_
_publ_author_name
'Romanov-Michailidis, Fedor'
'Pupier, Marion'
'Besnard, C\'eline'
'B\"urgi, Thomas'
'Alexakis, Alexandre'

_publ_section_title
;
 Enantioselective Catalytic Fluorinative Aza-semipinacol Rearrangement.
;
_journal_issue 19
_journal_name_full 'Organic letters'
_journal_page_first 4988
_journal_page_last 4991
_journal_paper_doi 10.1021/ol5022355
_journal_volume 16
_journal_year 2014
_chemical_formula_moiety 'C20 H21 Br F N O2 S'
_chemical_formula_sum 'C20 H21 Br F N O2 S'
_chemical_formula_weight 438.35
_chemical_name_systematic
;
 ?
;
_space_group_crystal_system orthorhombic
_space_group_IT_number 61
_space_group_name_Hall '-P 2ac 2ab'
_space_group_name_H-M_alt 'P b c a'
_symmetry_space_group_name_Hall '-P 2ac 2ab'
_symmetry_space_group_name_H-M 'P b c a'
_atom_sites_solution_hydrogens mixed
_atom_sites_solution_primary iterative
_audit_creation_date 2014-07-07
_audit_creation_method
;
Olex2 1.2-beta
(compiled 2014.06.27 svn.r2953 for OlexSys, GUI svn.r4855)
;
_cell_angle_alpha 90
_cell_angle_beta 90
_cell_angle_gamma 90
_cell_formula_units_Z 8
_cell_length_a 18.6948(4)
_cell_length_b 7.70147(15)
_cell_length_c 26.3894(6)
_cell_measurement_reflns_used 5282
_cell_measurement_temperature 180.1(6)
_cell_measurement_theta_max 72.4080
_cell_measurement_theta_min 3.3220
_cell_volume 3799.48(14)
_computing_cell_refinement
;
CrysAlisPro, Agilent Technologies,
Version 1.171.36.32 (release 02-08-2013 CrysAlis171 .NET)
(compiled Aug  2 2013,16:46:58)
;
_computing_data_collection
;
CrysAlisPro, Agilent Technologies,
Version 1.171.36.32 (release 02-08-2013 CrysAlis171 .NET)
(compiled Aug  2 2013,16:46:58)
;
_computing_data_reduction
;
CrysAlisPro, Agilent Technologies,
Version 1.171.36.32 (release 02-08-2013 CrysAlis171 .NET)
(compiled Aug  2 2013,16:46:58)
;
_computing_molecular_graphics 'Olex2 (Dolomanov et al., 2009)'
_computing_publication_material 'Olex2 (Dolomanov et al., 2009)'
_computing_structure_refinement 'ShelXL (Sheldrick, 2008)'
_computing_structure_solution 'olex2.solve (Bourhis et al., 2013)'
_diffrn_ambient_temperature 180.1(6)
_diffrn_detector_area_resol_mean 10.4679
_diffrn_measured_fraction_theta_full 1.000
_diffrn_measured_fraction_theta_max 0.984
_diffrn_measurement_details
;
  1 omega  -62.00  -34.80   0.8000    6.0000
omega____ theta____ kappa____ phi______ frames
    -      -37.6865 -178.0000   90.0000 34

  2 omega  -98.00  -22.80   0.8000    6.0000
omega____ theta____ kappa____ phi______ frames
    -      -37.6865  -57.0000  120.0000 94

  3 omega  -67.00   39.40   0.8000    6.0000
omega____ theta____ kappa____ phi______ frames
    -      -37.6865   57.0000  -90.0000 133

  4 omega  101.00  154.60   0.8000   30.0000
omega____ theta____ kappa____ phi______ frames
    -      108.1716  112.0000   90.0000 67

  5 omega   31.00   97.40   0.8000   30.0000
omega____ theta____ kappa____ phi______ frames
    -      108.1716  -45.0000 -150.0000 83

  6 omega   47.00   91.00   0.8000   30.0000
omega____ theta____ kappa____ phi______ frames
    -      108.1716  -30.0000  -90.0000 55

  7 omega   47.80   91.00   0.8000   30.0000
omega____ theta____ kappa____ phi______ frames
    -      108.1716  -30.0000    0.0000 54

  8 omega  101.00  163.40   0.8000   30.0000
omega____ theta____ kappa____ phi______ frames
    -      108.1716  112.0000  -60.0000 78

  9 omega   60.00   91.20   0.8000   30.0000
omega____ theta____ kappa____ phi______ frames
    -      108.1716  -30.0000   30.0000 39

 10 omega  100.00  176.00   0.8000   30.0000
omega____ theta____ kappa____ phi______ frames
    -      108.1716   15.0000   90.0000 95

 11 omega   51.00   79.00   0.8000   30.0000
omega____ theta____ kappa____ phi______ frames
    -      108.1716   15.0000   90.0000 35
;
_diffrn_measurement_device_type 'SuperNova, Dual, Cu at zero, Atlas'
_diffrn_measurement_method '\w scans'
_diffrn_orient_matrix_UB_11 -0.0091330000
_diffrn_orient_matrix_UB_12 0.0394040000
_diffrn_orient_matrix_UB_13 0.0568712000
_diffrn_orient_matrix_UB_21 0.0623913000
_diffrn_orient_matrix_UB_22 -0.1237013000
_diffrn_orient_matrix_UB_23 0.0123558000
_diffrn_orient_matrix_UB_31 0.0530578000
_diffrn_orient_matrix_UB_32 0.1522983000
_diffrn_orient_matrix_UB_33 -0.0046572000
_diffrn_radiation_monochromator mirror
_diffrn_radiation_type CuK\a
_diffrn_radiation_wavelength 1.54184
_diffrn_reflns_av_R_equivalents 0.0233
_diffrn_reflns_av_unetI/netI 0.0221
_diffrn_reflns_Laue_measured_fraction_full 1.000
_diffrn_reflns_Laue_measured_fraction_max 0.984
_diffrn_reflns_limit_h_max 22
_diffrn_reflns_limit_h_min -20
_diffrn_reflns_limit_k_max 9
_diffrn_reflns_limit_k_min -6
_diffrn_reflns_limit_l_max 29
_diffrn_reflns_limit_l_min -32
_diffrn_reflns_number 11584
_diffrn_reflns_point_group_measured_fraction_full 1.000
_diffrn_reflns_point_group_measured_fraction_max 0.984
_diffrn_reflns_theta_full 67.684
_diffrn_reflns_theta_max 72.528
_diffrn_reflns_theta_min 3.350
_diffrn_source 'SuperNova (Cu) X-ray Source'
_exptl_absorpt_coefficient_mu 4.182
_exptl_absorpt_correction_T_max 0.937
_exptl_absorpt_correction_T_min 0.557
_exptl_absorpt_correction_type analytical
_exptl_absorpt_process_details
;
CrysAlisPro, Agilent Technologies,
Version 1.171.36.32 (release 02-08-2013 CrysAlis171 .NET)
(compiled Aug  2 2013,16:46:58)
Analytical numeric absorption correction using a multifaceted crystal
            model based on expressions derived by R.C. Clark & J.S. Reid.
(Clark, R. C. & Reid, J. S. (1995). Acta Cryst. A51, 887-897)
;
_exptl_crystal_colour colourless
_exptl_crystal_colour_primary colourless
_exptl_crystal_density_diffrn 1.533
_exptl_crystal_description plate
_exptl_crystal_F_000 1792
_exptl_crystal_size_max 0.4143
_exptl_crystal_size_mid 0.1927
_exptl_crystal_size_min 0.0197
_refine_diff_density_max 0.588
_refine_diff_density_min -0.539
_refine_diff_density_rms 0.055
_refine_ls_extinction_method none
_refine_ls_goodness_of_fit_ref 1.026
_refine_ls_hydrogen_treatment mixed
_refine_ls_matrix_type full
_refine_ls_number_parameters 239
_refine_ls_number_reflns 3704
_refine_ls_number_restraints 0
_refine_ls_restrained_S_all 1.026
_refine_ls_R_factor_all 0.0387
_refine_ls_R_factor_gt 0.0329
_refine_ls_shift/su_max 0.001
_refine_ls_shift/su_mean 0.000
_refine_ls_structure_factor_coef Fsqd
_refine_ls_weighting_details 'w=1/[\s^2^(Fo^2^)+(0.0467P)^2^+2.1721P] where P=(Fo^2^+2Fc^2^)/3'
_refine_ls_weighting_scheme calc
_refine_ls_wR_factor_gt 0.0858
_refine_ls_wR_factor_ref 0.0908
_reflns_Friedel_coverage 0.000
_reflns_number_gt 3246
_reflns_number_total 3704
_reflns_threshold_expression 'I > 2\s(I)'
_cod_data_source_file ol5022355_si_001.cif
_cod_data_source_block fr1319
_cod_original_cell_volume 3799.48(13)
_cod_database_code 1517923
_shelxl_version_number 2013-4
_chemical_oxdiff_formula 'Br C20 H21 F1 N1 O2'
_shelx_space_group_comment
;
The symmetry employed for this shelxl refinement is uniquely defined
by the following loop, which should always be used as a source of
symmetry information in preference to the above space-group names.
They are only intended as comments.
;
_reflns_odcompleteness_completeness 99.87
_reflns_odcompleteness_iscentric 1
_reflns_odcompleteness_theta 66.49
_olex2_refinement_description
;
1. Fixed Uiso
 At 1.2 times of:
  All C(H) groups, All C(H,H) groups, All N(H) groups
 At 1.5 times of:
  All C(H,H,H) groups
2.a Ternary CH refined with riding coordinates:
 C5(H5), C9(H9)
2.b Secondary CH2 refined with riding coordinates:
 C11(H11A,H11B), C7(H7A,H7B), C12(H12A,H12B), C6(H6A,H6B)
2.c Aromatic/amide H refined with riding coordinates:
 C17(H17), C16(H16), C20(H20), C25(H25), C15(H15), C21(H21), C24(H24)
2.d Idealised Me refined as rotating group:
 C23(H23A,H23B,H23C)
;
_olex2_submission_special_instructions 'No special instructions were received'

loop_
_space_group_symop_operation_xyz
'x, y, z'
'-x+1/2, -y, z+1/2'
'x+1/2, -y+1/2, -z'
'-x, y+1/2, -z+1/2'
'-x, -y, -z'
'x-1/2, y, -z-1/2'
'-x-1/2, y-1/2, z'
'x, -y-1/2, z-1/2'

loop_
_atom_site_label
_atom_site_type_symbol
_atom_site_fract_x
_atom_site_fract_y
_atom_site_fract_z
_atom_site_U_iso_or_equiv
_atom_site_adp_type
_atom_site_occupancy
_atom_site_site_symmetry_order
_atom_site_calc_flag
_atom_site_refinement_flags_posn
Br1 Br 0.93893(2) 0.14009(4) 0.25143(2) 0.05939(12) Uani 1 1 d .
S1 S 1.11940(2) -0.04154(6) 0.00760(2) 0.02956(13) Uani 1 1 d .
O2 O 1.18280(8) -0.1037(2) 0.03210(6) 0.0370(3) Uani 1 1 d .
O3 O 1.06070(8) -0.15893(19) -0.00111(6) 0.0376(3) Uani 1 1 d .
C19 C 1.14608(10) 0.0475(2) -0.05119(8) 0.0290(4) Uani 1 1 d .
C18 C 0.96301(12) 0.2577(3) 0.19012(8) 0.0355(4) Uani 1 1 d .
C14 C 1.04842(10) 0.3472(2) 0.12790(7) 0.0272(4) Uani 1 1 d .
N4 N 1.08767(9) 0.1155(2) 0.04197(7) 0.0309(4) Uani 1 1 d .
H4 H 1.0462(15) 0.146(3) 0.0319(10) 0.037 Uiso 1 1 d R
C13 C 1.03239(11) 0.2469(3) 0.17080(7) 0.0298(4) Uani 1 1 d .
C17 C 0.90978(12) 0.3526(3) 0.16758(10) 0.0438(6) Uani 1 1 d .
H17 H 0.8630 0.3552 0.1816 0.053 Uiso 1 1 calc R
C16 C 0.92552(12) 0.4448(3) 0.12393(10) 0.0434(5) Uani 1 1 d .
H16 H 0.8890 0.5080 0.1070 0.052 Uiso 1 1 calc R
C5 C 1.13511(10) 0.2590(3) 0.05488(8) 0.0314(4) Uani 1 1 d .
H5 H 1.1857 0.2175 0.0527 0.038 Uiso 1 1 calc R
C20 C 1.21274(10) 0.1271(3) -0.05476(8) 0.0325(4) Uani 1 1 d .
H20 H 1.2434 0.1322 -0.0261 0.039 Uiso 1 1 calc R
C9 C 1.17831(11) 0.2946(3) 0.14630(9) 0.0422(5) Uani 1 1 d .
H9 H 1.2264 0.2843 0.1300 0.051 Uiso 1 1 calc R
C25 C 1.10078(12) 0.0414(3) -0.09269(9) 0.0374(5) Uani 1 1 d .
H25 H 1.0550 -0.0116 -0.0901 0.045 Uiso 1 1 calc R
C15 C 0.99429(12) 0.4447(3) 0.10500(8) 0.0353(4) Uani 1 1 d .
H15 H 1.0051 0.5121 0.0758 0.042 Uiso 1 1 calc R
C8 C 1.12423(10) 0.3535(3) 0.10708(8) 0.0312(4) Uani 1 1 d .
C11 C 1.15797(14) 0.1232(3) 0.16893(10) 0.0491(6) Uani 1 1 d .
H11A H 1.1959 0.0845 0.1925 0.059 Uiso 1 1 calc R
H11B H 1.1536 0.0354 0.1417 0.059 Uiso 1 1 calc R
C7 C 1.14365(13) 0.5238(3) 0.07869(10) 0.0435(5) Uani 1 1 d .
H7A H 1.1106 0.6211 0.0859 0.052 Uiso 1 1 calc R
H7B H 1.1940 0.5601 0.0834 0.052 Uiso 1 1 calc R
C12 C 1.08749(14) 0.1371(3) 0.19728(9) 0.0454(5) Uani 1 1 d .
H12A H 1.0678 0.0190 0.2022 0.055 Uiso 1 1 calc R
H12B H 1.0967 0.1869 0.2312 0.055 Uiso 1 1 calc R
C21 C 1.23391(11) 0.1989(3) -0.10041(8) 0.0337(4) Uani 1 1 d .
H21 H 1.2793 0.2535 -0.1028 0.040 Uiso 1 1 calc R
C22 C 1.18991(11) 0.1925(3) -0.14287(8) 0.0341(4) Uani 1 1 d .
C24 C 1.12318(12) 0.1137(3) -0.13812(9) 0.0403(5) Uani 1 1 d .
H24 H 1.0923 0.1093 -0.1667 0.048 Uiso 1 1 calc R
F10 F 1.18136(7) 0.4205(2) 0.18519(6) 0.0520(4) Uani 1 1 d .
C6 C 1.12942(14) 0.4340(3) 0.02755(9) 0.0435(5) Uani 1 1 d .
H6A H 1.0814 0.4580 0.0133 0.052 Uiso 1 1 calc R
H6B H 1.1673 0.4536 0.0020 0.052 Uiso 1 1 calc R
C23 C 1.21315(13) 0.2701(3) -0.19259(9) 0.0439(5) Uani 1 1 d .
H23A H 1.2589 0.3302 -0.1881 0.066 Uiso 1 1 calc GR
H23B H 1.1770 0.3530 -0.2043 0.066 Uiso 1 1 calc GR
H23C H 1.2187 0.1776 -0.2178 0.066 Uiso 1 1 calc GR

loop_
_atom_site_aniso_label
_atom_site_aniso_U_11
_atom_site_aniso_U_22
_atom_site_aniso_U_33
_atom_site_aniso_U_23
_atom_site_aniso_U_13
_atom_site_aniso_U_12
Br1 0.0833(2) 0.05046(18) 0.04436(17) -0.00050(11) 0.02535(13) -0.02005(14)
S1 0.0239(2) 0.0277(2) 0.0372(3) -0.00367(18) -0.00115(18) -0.00056(17)
O2 0.0298(7) 0.0365(8) 0.0446(8) 0.0020(7) -0.0033(6) 0.0033(6)
O3 0.0298(7) 0.0313(7) 0.0518(9) -0.0057(6) -0.0015(6) -0.0040(6)
C19 0.0260(9) 0.0284(9) 0.0326(10) -0.0058(8) 0.0001(8) 0.0032(7)
C18 0.0383(11) 0.0322(10) 0.0361(10) -0.0045(8) 0.0094(9) -0.0081(9)
C14 0.0235(9) 0.0262(9) 0.0319(10) -0.0063(7) 0.0014(7) -0.0009(7)
N4 0.0224(8) 0.0330(9) 0.0374(9) -0.0058(7) 0.0023(7) -0.0023(7)
C13 0.0323(10) 0.0261(9) 0.0310(9) -0.0050(7) -0.0001(8) -0.0021(8)
C17 0.0265(10) 0.0434(12) 0.0615(15) -0.0117(11) 0.0127(10) -0.0025(9)
C16 0.0277(10) 0.0425(12) 0.0600(15) -0.0023(11) -0.0020(10) 0.0096(9)
C5 0.0251(9) 0.0347(10) 0.0345(10) -0.0051(8) 0.0060(8) -0.0059(8)
C20 0.0236(9) 0.0396(11) 0.0343(10) -0.0083(8) -0.0030(8) 0.0024(8)
C9 0.0241(9) 0.0586(14) 0.0439(12) -0.0214(11) -0.0029(9) 0.0047(9)
C25 0.0306(10) 0.0376(11) 0.0439(12) -0.0057(9) -0.0075(9) -0.0063(8)
C15 0.0335(10) 0.0330(10) 0.0394(11) 0.0025(9) 0.0014(9) 0.0047(8)
C8 0.0248(9) 0.0309(10) 0.0381(10) -0.0076(8) 0.0043(8) -0.0027(7)
C11 0.0437(13) 0.0550(14) 0.0486(13) -0.0069(11) -0.0147(11) 0.0202(11)
C7 0.0407(12) 0.0355(11) 0.0543(14) -0.0072(10) 0.0144(11) -0.0127(9)
C12 0.0479(13) 0.0469(13) 0.0416(12) 0.0074(10) -0.0068(10) 0.0049(11)
C21 0.0268(9) 0.0362(10) 0.0380(10) -0.0071(8) 0.0015(8) 0.0016(8)
C22 0.0360(11) 0.0302(10) 0.0363(11) -0.0051(8) -0.0029(8) 0.0046(8)
C24 0.0393(12) 0.0423(12) 0.0394(11) -0.0036(9) -0.0146(9) -0.0032(9)
F10 0.0354(7) 0.0705(10) 0.0500(8) -0.0271(7) -0.0038(6) -0.0045(6)
C6 0.0494(13) 0.0389(12) 0.0421(12) 0.0027(10) 0.0155(10) -0.0095(10)
C23 0.0475(13) 0.0453(12) 0.0388(11) 0.0017(10) -0.0044(10) 0.0024(10)

loop_
_atom_type_symbol
_atom_type_description
_atom_type_scat_dispersion_real
_atom_type_scat_dispersion_imag
_atom_type_scat_source
C C 0.0181 0.0091 'International Tables Vol C Tables 4.2.6.8 and 6.1.1.4'
H H 0.0000 0.0000 'International Tables Vol C Tables 4.2.6.8 and 6.1.1.4'
Br Br -0.6763 1.2805 'International Tables Vol C Tables 4.2.6.8 and 6.1.1.4'
F F 0.0727 0.0534 'International Tables Vol C Tables 4.2.6.8 and 6.1.1.4'
N N 0.0311 0.0180 'International Tables Vol C Tables 4.2.6.8 and 6.1.1.4'
O O 0.0492 0.0322 'International Tables Vol C Tables 4.2.6.8 and 6.1.1.4'
S S 0.3331 0.5567 'International Tables Vol C Tables 4.2.6.8 and 6.1.1.4'

loop_
_exptl_crystal_face_index_h
_exptl_crystal_face_index_k
_exptl_crystal_face_index_l
_exptl_crystal_face_perp_dist
_exptl_oxdiff_crystal_face_indexfrac_h
_exptl_oxdiff_crystal_face_indexfrac_k
_exptl_oxdiff_crystal_face_indexfrac_l
_exptl_oxdiff_crystal_face_x
_exptl_oxdiff_crystal_face_y
_exptl_oxdiff_crystal_face_z
-1 0 0 0.0964 -0.9993 0.0021 0.0028 0.0094 -0.0626 -0.0527
1 0 0 0.0964 0.9993 -0.0021 -0.0028 -0.0094 0.0626 0.0527
0 1 0 0.2069 0.0066 1.0006 0.0020 0.0395 -0.1233 0.1527
0 -1 0 0.2069 -0.0066 -1.0006 -0.0020 -0.0395 0.1233 -0.1527
0 0 1 0.0098 0.0029 -0.0005 0.9980 0.0567 0.0126 -0.0046
0 0 -1 0.0098 -0.0029 0.0005 -0.9980 -0.0567 -0.0126 0.0046
1 -1 0 0.1643 0.9928 -1.0027 -0.0049 -0.0489 0.1859 -0.1000
-1 1 0 0.2078 -0.9928 1.0027 0.0049 0.0489 -0.1859 0.1000

loop_
_geom_angle_atom_site_label_1
_geom_angle_atom_site_label_2
_geom_angle_atom_site_label_3
_geom_angle
O2 S1 O3 119.53(9)
O2 S1 C19 106.99(9)
O2 S1 N4 107.39(10)
O3 S1 C19 108.57(10)
O3 S1 N4 106.16(9)
N4 S1 C19 107.71(9)
C20 C19 S1 118.87(15)
C25 C19 S1 120.53(16)
C25 C19 C20 120.6(2)
C13 C18 Br1 120.04(17)
C17 C18 Br1 116.73(16)
C17 C18 C13 123.2(2)
C13 C14 C8 120.53(18)
C15 C14 C13 119.35(18)
C15 C14 C8 120.10(19)
C5 N4 S1 118.23(13)
C18 C13 C14 117.40(19)
C18 C13 C12 120.0(2)
C14 C13 C12 122.55(19)
C18 C17 C16 118.7(2)
C15 C16 C17 119.9(2)
N4 C5 C8 118.51(16)
N4 C5 C6 120.97(18)
C6 C5 C8 89.79(16)
C21 C20 C19 119.41(19)
C11 C9 C8 111.51(19)
F10 C9 C8 108.48(18)
F10 C9 C11 109.0(2)
C19 C25 C24 119.0(2)
C16 C15 C14 121.3(2)
C14 C8 C5 115.00(16)
C14 C8 C7 114.77(17)
C9 C8 C14 111.43(18)
C9 C8 C5 111.92(17)
C9 C8 C7 115.22(19)
C7 C8 C5 86.44(16)
C9 C11 C12 110.76(19)
C6 C7 C8 90.19(16)
C13 C12 C11 113.9(2)
C20 C21 C22 121.22(19)
C21 C22 C24 118.2(2)
C21 C22 C23 121.2(2)
C24 C22 C23 120.7(2)
C25 C24 C22 121.6(2)
C5 C6 C7 88.30(18)

loop_
_geom_bond_atom_site_label_1
_geom_bond_atom_site_label_2
_geom_bond_distance
Br1 C18 1.908(2)
S1 O2 1.4324(15)
S1 O3 1.4403(15)
S1 C19 1.768(2)
S1 N4 1.6243(17)
C19 C20 1.392(3)
C19 C25 1.385(3)
C18 C13 1.396(3)
C18 C17 1.371(3)
C14 C13 1.403(3)
C14 C15 1.397(3)
C14 C8 1.521(3)
N4 C5 1.457(3)
C13 C12 1.505(3)
C17 C16 1.385(4)
C16 C15 1.379(3)
C5 C8 1.571(3)
C5 C6 1.532(3)
C20 C21 1.383(3)
C9 C8 1.516(3)
C9 C11 1.498(4)
C9 F10 1.413(3)
C25 C24 1.386(3)
C8 C7 1.553(3)
C11 C12 1.519(4)
C7 C6 1.540(3)
C21 C22 1.391(3)
C22 C24 1.393(3)
C22 C23 1.506(3)

loop_
_geom_torsion_atom_site_label_1
_geom_torsion_atom_site_label_2
_geom_torsion_atom_site_label_3
_geom_torsion_atom_site_label_4
_geom_torsion
Br1 C18 C13 C14 -174.99(14)
Br1 C18 C13 C12 2.3(3)
Br1 C18 C17 C16 177.88(18)
S1 C19 C20 C21 -179.33(15)
S1 C19 C25 C24 179.50(17)
S1 N4 C5 C8 -147.94(16)
S1 N4 C5 C6 103.3(2)
O2 S1 C19 C20 -32.79(18)
O2 S1 C19 C25 148.59(17)
O2 S1 N4 C5 53.75(18)
O3 S1 C19 C20 -163.05(15)
O3 S1 C19 C25 18.33(19)
O3 S1 N4 C5 -177.32(16)
C19 S1 N4 C5 -61.18(18)
C19 C20 C21 C22 -0.2(3)
C19 C25 C24 C22 -0.2(3)
C18 C13 C12 C11 174.0(2)
C18 C17 C16 C15 -2.3(4)
C14 C13 C12 C11 -8.9(3)
C14 C8 C7 C6 -98.9(2)
N4 S1 C19 C20 82.40(17)
N4 S1 C19 C25 -96.22(18)
N4 C5 C8 C14 -27.1(3)
N4 C5 C8 C9 101.3(2)
N4 C5 C8 C7 -142.9(2)
N4 C5 C6 C7 140.98(19)
C13 C18 C17 C16 -1.0(3)
C13 C14 C15 C16 0.3(3)
C13 C14 C8 C5 109.9(2)
C13 C14 C8 C9 -18.9(3)
C13 C14 C8 C7 -152.11(19)
C17 C18 C13 C14 3.9(3)
C17 C18 C13 C12 -178.9(2)
C17 C16 C15 C14 2.6(4)
C5 C8 C7 C6 17.09(17)
C20 C19 C25 C24 0.9(3)
C20 C21 C22 C24 0.8(3)
C20 C21 C22 C23 -179.8(2)
C9 C8 C7 C6 129.68(19)
C9 C11 C12 C13 40.5(3)
C25 C19 C20 C21 -0.7(3)
C15 C14 C13 C18 -3.4(3)
C15 C14 C13 C12 179.4(2)
C15 C14 C8 C5 -71.5(2)
C15 C14 C8 C9 159.76(19)
C15 C14 C8 C7 26.5(3)
C8 C14 C13 C18 175.18(17)
C8 C14 C13 C12 -2.0(3)
C8 C14 C15 C16 -178.3(2)
C8 C5 C6 C7 17.30(16)
C8 C9 C11 C12 -63.1(2)
C8 C7 C6 C5 -17.51(17)
C11 C9 C8 C14 51.2(2)
C11 C9 C8 C5 -79.1(2)
C11 C9 C8 C7 -175.78(18)
C21 C22 C24 C25 -0.6(3)
F10 C9 C8 C14 -68.8(2)
F10 C9 C8 C5 160.82(17)
F10 C9 C8 C7 64.2(2)
F10 C9 C11 C12 56.6(2)
C6 C5 C8 C14 98.56(19)
C6 C5 C8 C9 -132.96(19)
C6 C5 C8 C7 -17.17(17)
C23 C22 C24 C25 180.0(2)
